data_1510955
loop_
_publ_author_name
'Lindemann, A.'
'Kuchinke, J.'
'Hammerschmidt, A.'
'Jansen, C.'
'Pruss, T.'
'Kueper, J.'
'Koester, C.'
'Doech, M.'
'Krebs, B.'

_publ_section_title
;
 Syntheses and crystal structures of Rb2 B2 Se7, Tl2 B2 Se7, Cs3 B3 Se10,
 and Tl3 B3 Se10: new perseleno-selenoborates with polymeric anionic
 chains
;
_journal_name_full 'Zeitschrift fuer Anorganische und Allgemeine Chemie'
_journal_page_first 419
_journal_page_last 425
_journal_paper_doi 10.1002/1521-3749(200103)627:3<419::AID-ZAAC419>3.0.CO;2-Z
_journal_volume 627
_journal_year 2001
_chemical_formula_sum 'B3 Se10 Tl3'
_chemical_name_systematic 'Tl3 (B3 (Se2)4 Se2)'
_space_group_IT_number 2
_symmetry_space_group_name_Hall '-P 1'
_symmetry_space_group_name_H-M 'P -1'
_cell_angle_alpha 105.24
_cell_angle_beta 95.82
_cell_angle_gamma 92.79
_cell_formula_units_Z 2
_cell_length_a 7.0989
_cell_length_b 8.0724
_cell_length_c 14.545
_cell_volume 797.579
_citation_journal_id_ASTM ZAACAB
_cod_data_source_file boron_488.cif
_cod_data_source_block B3Se10Tl3
_cod_database_code 1510955

loop_
_symmetry_equiv_pos_as_xyz
x,y,z
-x,-y,-z

loop_
_atom_site_label
_atom_site_type_symbol
_atom_site_fract_x
_atom_site_fract_y
_atom_site_fract_z
_atom_site_occupancy
_atom_site_U_iso_or_equiv
B2 B+3 0.256 0.7114 0.2393 1 0.0
Tl1 Tl+1 0.33605 0.16807 0.47695 1 0.0
Tl2 Tl+1 0.7544 0.53691 0.15086 1 0.0
Tl3 Tl+1 0.98076 1.11577 0.21021 1 0.0
Se5 Se-1 0.5289 0.83528 0.28487 1 0.0
Se4 Se-1 0.1586 0.73732 0.10601 1 0.0
Se6 Se-1 0.2935 0.45699 0.22215 1 0.0
Se10 Se-1 -0.1544 0.48018 0.3726 1 0.0
Se9 Se-1 0.1433 0.7543 0.55681 1 0.0
Se3 Se-1 0.4832 1.06774 0.21849 1 0.0
Se8 Se-1 0.3377 0.49179 0.38858 1 0.0
B1 B+3 0.364 0.9133 0.0904 1 0.0
Se1 Se-1 0.2209 1.05881 0.01291 1 0.0
Se2 Se-1 0.54 0.75173 0.01304 1 0.0
B3 B+3 0.096 0.6225 0.4154 1 0.0
Se7 Se-1 0.0696 0.79798 0.33637 1 0.0
